data_7205034
loop_
_publ_author_name
'Holbrey, John D.'
'Reichert, W. Matthew'
'Swatloski, Richard P.'
'Broker, Grant A.'
'Pitner, William R.'
'Seddon, Kenneth R.'
'Rogers, Robin D.'

_publ_section_title
;
 Efficient, halide free synthesis of new, low cost ionic liquids:
 1,3-dialkylimidazolium salts containing methyl- and ethyl-sulfate anions
;
_journal_issue 5
_journal_name_full 'Green Chemistry'
_journal_page_first 407
_journal_paper_doi 10.1039/b204469b
_journal_volume 4
_journal_year 2002
_chemical_formula_moiety '1,3-dimethylimidazolium methylsulphate'
_chemical_formula_sum 'C6 H12 N2 O4 S'
_chemical_formula_weight 208.24
_chemical_melting_point '1,3-dimethylimidazolium methylsulphate'
_chemical_name_common '1,3-dimethylimidazolium methylsulphate'
_chemical_name_systematic
; 
? 
;
_space_group_IT_number 19
_symmetry_cell_setting orthorhombic
_symmetry_space_group_name_Hall 'P 2ac 2ab'
_symmetry_space_group_name_H-M 'P 21 21 21'
_atom_sites_solution_hydrogens geom
_atom_sites_solution_primary direct
_atom_sites_solution_secondary difmap
_audit_creation_method SHELXL-97
_cell_angle_alpha 90.00
_cell_angle_beta 90.00
_cell_angle_gamma 90.00
_cell_formula_units_Z 4
_cell_length_a 6.2418(16)
_cell_length_b 9.747(2)
_cell_length_c 15.951(4)
_cell_measurement_reflns_used 887
_cell_measurement_temperature 173(2)
_cell_volume 970.4(4)
_computing_cell_refinement 'Bruker SMART'
_computing_data_collection 'Bruker SMART'
_computing_data_reduction 'Bruker SHELXTL'
_computing_molecular_graphics 'Bruker SHELXTL'
_computing_publication_material 'Bruker SHELXTL'
_computing_structure_refinement 'SHELXL-97 (Sheldrick, 1997)'
_computing_structure_solution 'SHELXS-97 (Sheldrick, 1990)'
_diffrn_ambient_temperature 173(2)
_diffrn_measured_fraction_theta_full 0.999
_diffrn_measured_fraction_theta_max 0.999
_diffrn_measurement_device_type 'CCD area detector'
_diffrn_measurement_method 'phi and omega scans'
_diffrn_radiation_monochromator graphite
_diffrn_radiation_source 'fine-focus sealed tube'
_diffrn_radiation_type MoK\a
_diffrn_radiation_wavelength 0.71073
_diffrn_reflns_av_R_equivalents 0.1149
_diffrn_reflns_av_sigmaI/netI 0.0714
_diffrn_reflns_limit_h_max 6
_diffrn_reflns_limit_h_min -6
_diffrn_reflns_limit_k_max 10
_diffrn_reflns_limit_k_min -10
_diffrn_reflns_limit_l_max 13
_diffrn_reflns_limit_l_min -17
_diffrn_reflns_number 4221
_diffrn_reflns_theta_full 23.25
_diffrn_reflns_theta_max 23.25
_diffrn_reflns_theta_min 2.45
_exptl_absorpt_coefficient_mu 0.321
_exptl_absorpt_correction_T_max 0.97
_exptl_absorpt_correction_T_min 0.75
_exptl_absorpt_correction_type SADABS
_exptl_absorpt_process_details
;
2-theta dependent absorption corrections applied for an effective sphere
with mu*diameter =   0.040
;
_exptl_crystal_colour colorless
_exptl_crystal_density_diffrn 1.425
_exptl_crystal_density_method 'not measured'
_exptl_crystal_description fragment
_exptl_crystal_F_000 440
_exptl_crystal_size_max 0.32
_exptl_crystal_size_mid 0.21
_exptl_crystal_size_min 0.09
_refine_diff_density_max 0.138
_refine_diff_density_min -0.266
_refine_diff_density_rms 0.047
_refine_ls_abs_structure_details 'Flack H D (1983), Acta Cryst. A39, 876-881'
_refine_ls_abs_structure_Flack 0.00(8)
_refine_ls_extinction_method none
_refine_ls_goodness_of_fit_ref 0.947
_refine_ls_hydrogen_treatment mixed
_refine_ls_matrix_type full
_refine_ls_number_parameters 166
_refine_ls_number_reflns 1380
_refine_ls_number_restraints 0
_refine_ls_restrained_S_all 0.947
_refine_ls_R_factor_all 0.0347
_refine_ls_R_factor_gt 0.0285
_refine_ls_shift/su_max 0.002
_refine_ls_shift/su_mean 0.000
_refine_ls_structure_factor_coef Fsqd
_refine_ls_weighting_details '0.0432, 0.0000'
_refine_ls_weighting_scheme calc
_refine_ls_wR_factor_gt 0.0580
_refine_ls_wR_factor_ref 0.0605
_reflns_number_gt 1234
_reflns_number_total 1380
_reflns_threshold_expression >2sigma(I)
_cod_data_source_file b204469b.txt
_cod_data_source_block g1
_cod_depositor_comments
;
The following automatic conversions were performed:
'_symmetry_cell_setting' value 'Orthorhombic' changed to 'orthorhombic'
according to '/home/saulius/struct/CIF-dictionaries/cif_core.dic'
dictionary named 'cif_core.dic' version 2.4.1 from 2010-06-29.

Automatic conversion script
Id: cif_fix_enum 1527 2010-12-29 10:47:43Z saulius 
;
_cod_original_sg_symbol_H-M P2(1)2(1)2(1)
_cod_database_code 7205034

loop_
_symmetry_equiv_pos_as_xyz
'x, y, z'
'-x+1/2, -y, z+1/2'
'-x, y+1/2, -z+1/2'
'x+1/2, -y+1/2, -z'

loop_
_atom_site_label
_atom_site_type_symbol
_atom_site_fract_x
_atom_site_fract_y
_atom_site_fract_z
_atom_site_U_iso_or_equiv
_atom_site_adp_type
_atom_site_occupancy
_atom_site_symmetry_multiplicity
_atom_site_calc_flag
_atom_site_refinement_flags
_atom_site_disorder_assembly
_atom_site_disorder_group
S S -0.64015(7) 1.06027(6) -0.12441(3) 0.02326(17) Uani 1 1 d . . .
O1 O -0.4057(2) 0.99651(18) -0.11437(9) 0.0338(4) Uani 1 1 d . . .
O2 O -0.6744(3) 1.12276(18) -0.04375(9) 0.0381(4) Uani 1 1 d . . .
O3 O -0.7805(2) 0.94641(18) -0.14241(10) 0.0380(4) Uani 1 1 d . . .
O4 O -0.6284(2) 1.15661(17) -0.19275(10) 0.0369(4) Uani 1 1 d . . .
N1 N -0.5110(2) 1.0771(2) 0.13506(10) 0.0260(4) Uani 1 1 d . . .
N2 N -0.2600(3) 0.9531(2) 0.08224(10) 0.0258(4) Uani 1 1 d . . .
C1 C -0.6487(5) 1.1962(3) 0.15234(17) 0.0406(7) Uani 1 1 d . . .
H1A H -0.720(5) 1.177(4) 0.198(2) 0.089(13) Uiso 1 1 d . . .
H1B H -0.768(5) 1.186(3) 0.1111(16) 0.056(8) Uiso 1 1 d . . .
H1C H -0.569(7) 1.281(6) 0.154(2) 0.125(17) Uiso 1 1 d . . .
C2 C -0.3373(3) 1.0790(3) 0.08717(13) 0.0275(5) Uani 1 1 d . . .
H2 H -0.288(3) 1.162(2) 0.0617(14) 0.021(6) Uiso 1 1 d . . .
C3 C -0.0705(4) 0.9112(4) 0.03458(19) 0.0449(7) Uani 1 1 d . . .
H3A H -0.107(5) 0.857(4) -0.008(2) 0.074(11) Uiso 1 1 d . . .
H3B H -0.026(6) 0.985(6) 0.005(3) 0.112(16) Uiso 1 1 d . . .
H3C H 0.033(5) 0.873(3) 0.0669(18) 0.054(8) Uiso 1 1 d . . .
C4 C -0.3905(3) 0.8669(3) 0.12763(14) 0.0304(5) Uani 1 1 d . . .
H4 H -0.366(3) 0.777(3) 0.1293(14) 0.030(6) Uiso 1 1 d . . .
C5 C -0.5464(3) 0.9450(3) 0.16050(13) 0.0297(5) Uani 1 1 d . . .
H5 H -0.654(4) 0.923(3) 0.1939(15) 0.038(7) Uiso 1 1 d . . .
C6 C -0.3280(4) 0.9221(4) -0.18623(17) 0.0454(7) Uani 1 1 d . . .
H6A H -0.198(5) 0.911(4) -0.1761(17) 0.059(9) Uiso 1 1 d . . .
H6B H -0.411(6) 0.833(5) -0.178(2) 0.103(14) Uiso 1 1 d . . .
H6C H -0.349(4) 0.972(3) -0.2321(19) 0.059(9) Uiso 1 1 d . . .

loop_
_atom_site_aniso_label
_atom_site_aniso_U_11
_atom_site_aniso_U_22
_atom_site_aniso_U_33
_atom_site_aniso_U_23
_atom_site_aniso_U_13
_atom_site_aniso_U_12
S 0.0262(3) 0.0204(3) 0.0232(3) -0.0001(2) -0.0024(2) -0.0007(2)
O1 0.0298(8) 0.0423(12) 0.0291(7) -0.0051(8) -0.0049(7) 0.0070(6)
O2 0.0505(9) 0.0351(11) 0.0286(8) -0.0053(7) -0.0045(7) 0.0123(7)
O3 0.0330(7) 0.0300(10) 0.0511(10) -0.0029(8) 0.0038(7) -0.0092(7)
O4 0.0458(9) 0.0330(11) 0.0319(7) 0.0100(7) -0.0082(8) -0.0071(7)
N1 0.0303(9) 0.0267(12) 0.0210(9) 0.0000(9) -0.0009(7) 0.0015(7)
N2 0.0270(8) 0.0279(13) 0.0226(8) 0.0019(8) -0.0006(7) 0.0021(9)
C1 0.0474(15) 0.0361(18) 0.0384(14) -0.0062(12) -0.0004(14) 0.0132(14)
C2 0.0314(11) 0.0288(16) 0.0223(10) 0.0002(10) -0.0018(8) -0.0050(11)
C3 0.0344(14) 0.064(2) 0.0364(14) -0.0029(17) 0.0045(12) 0.0112(13)
C4 0.0409(13) 0.0194(17) 0.0310(12) -0.0001(11) -0.0031(11) -0.0014(9)
C5 0.0316(11) 0.0335(16) 0.0239(10) 0.0022(12) 0.0037(9) -0.0060(11)
C6 0.0345(15) 0.064(2) 0.0377(15) -0.0040(15) 0.0030(11) 0.0117(14)

loop_
_atom_type_symbol
_atom_type_description
_atom_type_scat_dispersion_real
_atom_type_scat_dispersion_imag
_atom_type_scat_source
C C 0.0033 0.0016 'International Tables Vol C Tables 4.2.6.8 and 6.1.1.4'
H H 0.0000 0.0000 'International Tables Vol C Tables 4.2.6.8 and 6.1.1.4'
N N 0.0061 0.0033 'International Tables Vol C Tables 4.2.6.8 and 6.1.1.4'
O O 0.0106 0.0060 'International Tables Vol C Tables 4.2.6.8 and 6.1.1.4'
S S 0.1246 0.1234 'International Tables Vol C Tables 4.2.6.8 and 6.1.1.4'

loop_
_geom_angle_atom_site_label_1
_geom_angle_atom_site_label_2
_geom_angle_atom_site_label_3
_geom_angle
_geom_angle_site_symmetry_1
_geom_angle_site_symmetry_3
_geom_angle_publ_flag
O2 S O4 114.08(10) . . ?
O2 S O3 114.41(10) . . ?
O4 S O3 112.44(9) . . ?
O2 S O1 102.18(9) . . ?
O4 S O1 106.43(9) . . ?
O3 S O1 106.07(10) . . ?
C6 O1 S 115.11(15) . . ?
C2 N1 C5 108.39(18) . . ?
C2 N1 C1 125.1(2) . . ?
C5 N1 C1 126.37(19) . . ?
C2 N2 C4 108.67(18) . . ?
C2 N2 C3 125.8(2) . . ?
C4 N2 C3 125.5(2) . . ?
N2 C2 N1 108.7(2) . . ?
C5 C4 N2 106.7(2) . . ?
C4 C5 N1 107.5(2) . . ?

loop_
_geom_bond_atom_site_label_1
_geom_bond_atom_site_label_2
_geom_bond_distance
_geom_bond_site_symmetry_2
_geom_bond_publ_flag
S O2 1.4394(16) . ?
S O4 1.4407(17) . ?
S O3 1.4426(17) . ?
S O1 1.5979(14) . ?
O1 C6 1.441(3) . ?
N1 C2 1.326(3) . ?
N1 C5 1.368(3) . ?
N1 C1 1.470(3) . ?
N2 C2 1.320(3) . ?
N2 C4 1.376(3) . ?
N2 C3 1.465(3) . ?
C4 C5 1.343(3) . ?

loop_
_cod_related_entry_id
_cod_related_entry_database
_cod_related_entry_code
1 ChemSpider 11341354
